data_7043167
loop_
_publ_author_name
'Gebhard, Maximilian'
'Hellwig, Malte'
'Kroll, Alexander'
'Rogalla, Detlef'
'Winter, Manuela'
'Mallick, Bert'
'Ludwig, Arne'
'Wiesing, Martin'
'Wieck, Andreas D.'
'Grundmeier, Guido'
'Devi, Anjana'

_publ_section_title
;
 New amidinate complexes of indium(III): Promising CVD precursors for
 transparent and conductive In2O3 thin films
;
_journal_name_full 'Dalton Trans.'
_journal_paper_doi 10.1039/C7DT01280B
_journal_year 2017
_chemical_formula_moiety 'C16 H34 Cl In N4'
_chemical_formula_sum 'C16 H34 Cl In N4'
_chemical_formula_weight 432.74
_chemical_name_systematic
;
 ?
;
_space_group_crystal_system monoclinic
_space_group_IT_number 15
_space_group_name_Hall '-C 2yc'
_space_group_name_H-M_alt 'C 1 2/c 1'
_symmetry_space_group_name_Hall '-C 2yc'
_symmetry_space_group_name_H-M 'C 1 2/c 1'
_atom_sites_solution_hydrogens geom
_atom_sites_solution_primary direct
_audit_creation_date 2016-03-18
_audit_creation_method
;
Olex2 1.2
(compiled 2016.02.19 svn.r3266 for OlexSys, GUI svn.r5155)
;
_audit_update_record
;
2017-03-07 deposited with the CCDC.
2017-05-31 downloaded from the CCDC.
;
_cell_angle_alpha 90
_cell_angle_beta 106.735(3)
_cell_angle_gamma 90
_cell_formula_units_Z 4
_cell_length_a 11.6991(3)
_cell_length_b 12.9664(2)
_cell_length_c 14.0745(4)
_cell_measurement_reflns_used 5749
_cell_measurement_temperature 113.4(3)
_cell_measurement_theta_max 76.0690
_cell_measurement_theta_min 5.1960
_cell_volume 2044.61(9)
_computing_cell_refinement
;
CrysAlisPro, Agilent Technologies,
Version 1.171.37.35 (release 13-08-2014 CrysAlis171 .NET)
(compiled Aug 13 2014,18:06:01)
;
_computing_data_collection
;
CrysAlisPro, Agilent Technologies,
Version 1.171.37.35 (release 13-08-2014 CrysAlis171 .NET)
(compiled Aug 13 2014,18:06:01)
;
_computing_data_reduction
;
CrysAlisPro, Agilent Technologies,
Version 1.171.37.35 (release 13-08-2014 CrysAlis171 .NET)
(compiled Aug 13 2014,18:06:01)
;
_computing_molecular_graphics 'Olex2 (Dolomanov et al., 2009)'
_computing_publication_material 'Olex2 (Dolomanov et al., 2009)'
_computing_structure_refinement 'ShelXL (Sheldrick, 2015)'
_computing_structure_solution 'ShelXS (Sheldrick, 2008)'
_diffrn_ambient_environment N~2~
_diffrn_ambient_temperature 113.4(3)
_diffrn_detector 'CCD plate'
_diffrn_detector_area_resol_mean 10.4372
_diffrn_detector_type Atlas
_diffrn_measured_fraction_theta_full 1.000
_diffrn_measured_fraction_theta_max 0.987
_diffrn_measurement_details
;
#__ type_ start__ end____ width___ exp.time_
  1 omega  -99.00   -2.00   1.0000    2.5000
omega____ theta____ kappa____ phi______ frames
    -      -41.2302  125.0000  -90.0000 97

#__ type_ start__ end____ width___ exp.time_
  2 omega -124.00  -79.00   1.0000    2.5000
omega____ theta____ kappa____ phi______ frames
    -      -41.2302  -99.0000  -30.0000 45

#__ type_ start__ end____ width___ exp.time_
  3 omega   12.00  115.00   1.0000    2.5000
omega____ theta____ kappa____ phi______ frames
    -       41.2302   57.0000  150.0000 103

#__ type_ start__ end____ width___ exp.time_
  4 omega   79.00  158.00   1.0000   10.0000
omega____ theta____ kappa____ phi______ frames
    -      113.0000  111.0000  150.0000 79

#__ type_ start__ end____ width___ exp.time_
  5 omega   35.00   69.00   1.0000   10.0000
omega____ theta____ kappa____ phi______ frames
    -      113.0000  -30.0000 -150.0000 34

#__ type_ start__ end____ width___ exp.time_
  6 omega   35.00   69.00   1.0000   10.0000
omega____ theta____ kappa____ phi______ frames
    -      113.0000  -30.0000 -120.0000 34

#__ type_ start__ end____ width___ exp.time_
  7 omega   35.00   69.00   1.0000   10.0000
omega____ theta____ kappa____ phi______ frames
    -      113.0000  -30.0000 -180.0000 34

#__ type_ start__ end____ width___ exp.time_
  8 omega   29.00  109.00   1.0000   10.0000
omega____ theta____ kappa____ phi______ frames
    -      113.0000  -94.0000   30.0000 80

#__ type_ start__ end____ width___ exp.time_
  9 omega   35.00   69.00   1.0000   10.0000
omega____ theta____ kappa____ phi______ frames
    -      113.0000  -30.0000   30.0000 34

#__ type_ start__ end____ width___ exp.time_
 10 omega   35.00   69.00   1.0000   10.0000
omega____ theta____ kappa____ phi______ frames
    -      113.0000  -30.0000    0.0000 34

#__ type_ start__ end____ width___ exp.time_
 11 omega   34.00  147.00   1.0000   10.0000
omega____ theta____ kappa____ phi______ frames
    -      113.0000  -77.0000   60.0000 113

#__ type_ start__ end____ width___ exp.time_
 12 omega   35.00   69.00   1.0000   10.0000
omega____ theta____ kappa____ phi______ frames
    -      113.0000  -30.0000   60.0000 34

#__ type_ start__ end____ width___ exp.time_
 13 omega -124.00  -79.00   1.0000    2.5000
omega____ theta____ kappa____ phi______ frames
    -      -41.2302  -99.0000  120.0000 45

#__ type_ start__ end____ width___ exp.time_
 14 omega   15.00  117.00   1.0000    2.5000
omega____ theta____ kappa____ phi______ frames
    -       41.2302   38.0000  -90.0000 102

#__ type_ start__ end____ width___ exp.time_
 15 omega    8.00  120.00   1.0000    2.5000
omega____ theta____ kappa____ phi______ frames
    -       41.2302   77.0000    0.0000 112

#__ type_ start__ end____ width___ exp.time_
 16 omega   29.00  109.00   1.0000   10.0000
omega____ theta____ kappa____ phi______ frames
    -      113.0000  -94.0000 -120.0000 80

#__ type_ start__ end____ width___ exp.time_
 17 omega   83.00  158.00   1.0000   10.0000
omega____ theta____ kappa____ phi______ frames
    -      113.0000   61.0000  120.0000 75

#__ type_ start__ end____ width___ exp.time_
 18 omega   82.00  158.00   1.0000   10.0000
omega____ theta____ kappa____ phi______ frames
    -      113.0000   30.0000  -90.0000 76

#__ type_ start__ end____ width___ exp.time_
 19 omega   82.00  158.00   1.0000   10.0000
omega____ theta____ kappa____ phi______ frames
    -      113.0000   30.0000 -150.0000 76

#__ type_ start__ end____ width___ exp.time_
 20 omega   82.00  158.00   1.0000   10.0000
omega____ theta____ kappa____ phi______ frames
    -      113.0000   30.0000   90.0000 76

#__ type_ start__ end____ width___ exp.time_
 21 omega   52.00  158.00   1.0000   10.0000
omega____ theta____ kappa____ phi______ frames
    -      113.0000   15.0000   30.0000 106

#__ type_ start__ end____ width___ exp.time_
 22 omega -124.00  -79.00   1.0000    2.5000
omega____ theta____ kappa____ phi______ frames
    -      -41.2302  -99.0000 -120.0000 45

#__ type_ start__ end____ width___ exp.time_
 23 omega  -90.00   10.00   1.0000    2.5000
omega____ theta____ kappa____ phi______ frames
    -      -41.2302  111.0000  128.0000 100

#__ type_ start__ end____ width___ exp.time_
 24 omega    8.00  120.00   1.0000    2.5000
omega____ theta____ kappa____ phi______ frames
    -       41.2302   77.0000  -90.0000 112

#__ type_ start__ end____ width___ exp.time_
 25 omega   83.00  148.00   1.0000   10.0000
omega____ theta____ kappa____ phi______ frames
    -      113.0000   61.0000  150.0000 65

#__ type_ start__ end____ width___ exp.time_
 26 omega   35.00   69.00   1.0000   10.0000
omega____ theta____ kappa____ phi______ frames
    -      113.0000  -30.0000   90.0000 34

#__ type_ start__ end____ width___ exp.time_
 27 omega   38.00   77.00   1.0000   10.0000
omega____ theta____ kappa____ phi______ frames
    -      113.0000  -45.0000  -90.0000 39
;
_diffrn_measurement_device 'four-circle diffractometer'
_diffrn_measurement_device_type 'SuperNova, Single source at offset, Atlas'
_diffrn_measurement_method '\w scans'
_diffrn_orient_matrix_UB_11 -0.0553325000
_diffrn_orient_matrix_UB_12 0.0180606000
_diffrn_orient_matrix_UB_13 0.0855788000
_diffrn_orient_matrix_UB_21 -0.0184115000
_diffrn_orient_matrix_UB_22 0.1146762000
_diffrn_orient_matrix_UB_23 -0.0288503000
_diffrn_orient_matrix_UB_31 -0.1245415000
_diffrn_orient_matrix_UB_32 -0.0250551000
_diffrn_orient_matrix_UB_33 -0.0701261000
_diffrn_radiation_monochromator mirror
_diffrn_radiation_probe x-ray
_diffrn_radiation_type CuK\a
_diffrn_radiation_wavelength 1.54184
_diffrn_reflns_av_R_equivalents 0.0294
_diffrn_reflns_av_unetI/netI 0.0170
_diffrn_reflns_Laue_measured_fraction_full 1.000
_diffrn_reflns_Laue_measured_fraction_max 0.987
_diffrn_reflns_limit_h_max 13
_diffrn_reflns_limit_h_min -14
_diffrn_reflns_limit_k_max 16
_diffrn_reflns_limit_k_min -16
_diffrn_reflns_limit_l_max 17
_diffrn_reflns_limit_l_min -17
_diffrn_reflns_number 10316
_diffrn_reflns_point_group_measured_fraction_full 1.000
_diffrn_reflns_point_group_measured_fraction_max 0.987
_diffrn_reflns_theta_full 67.684
_diffrn_reflns_theta_max 76.394
_diffrn_reflns_theta_min 5.218
_diffrn_source 'sealed X-ray tube'
_diffrn_source_type 'SuperNova (Cu) X-ray Source'
_exptl_absorpt_coefficient_mu 10.446
_exptl_absorpt_correction_T_max 0.406
_exptl_absorpt_correction_T_min 0.118
_exptl_absorpt_correction_type gaussian
_exptl_absorpt_process_details
;
CrysAlisPro, Agilent Technologies,
Version 1.171.37.35 (release 13-08-2014 CrysAlis171 .NET)
(compiled Aug 13 2014,18:06:01)
Numerical absorption correction based on gaussian integration over
            a multifaceted crystal model
Empirical absorption correction using spherical harmonics,
 implemented in SCALE3 ABSPACK scaling algorithm.
;
_exptl_crystal_colour colourless
_exptl_crystal_density_diffrn 1.406
_exptl_crystal_density_method 'not measured'
_exptl_crystal_description prism
_exptl_crystal_F_000 896
_exptl_crystal_size_max 0.4048
_exptl_crystal_size_mid 0.2166
_exptl_crystal_size_min 0.1509
_refine_diff_density_max 0.756
_refine_diff_density_min -0.967
_refine_diff_density_rms 0.080
_refine_ls_extinction_method none
_refine_ls_goodness_of_fit_ref 1.111
_refine_ls_hydrogen_treatment constr
_refine_ls_matrix_type full
_refine_ls_number_parameters 106
_refine_ls_number_reflns 2114
_refine_ls_number_restraints 0
_refine_ls_restrained_S_all 1.111
_refine_ls_R_factor_all 0.0261
_refine_ls_R_factor_gt 0.0249
_refine_ls_shift/su_max 0.000
_refine_ls_shift/su_mean 0.000
_refine_ls_structure_factor_coef Fsqd
_refine_ls_weighting_details 'w=1/[\s^2^(Fo^2^)+(0.0385P)^2^+3.1025P] where P=(Fo^2^+2Fc^2^)/3'
_refine_ls_weighting_scheme calc
_refine_ls_wR_factor_gt 0.0674
_refine_ls_wR_factor_ref 0.0681
_reflns_Friedel_coverage 0.000
_reflns_number_gt 2025
_reflns_number_total 2114
_reflns_threshold_expression 'I > 2\s(I)'
_cod_data_source_file c7dt01280b2.cif
_cod_data_source_block 495f
_cod_database_code 7043167
_shelxl_version_number 2013-4
_chemical_oxdiff_formula 'In1 N4 C16 H34 Cl1'
_shelx_space_group_comment
;
The symmetry employed for this shelxl refinement is uniquely defined
by the following loop, which should always be used as a source of
symmetry information in preference to the above space-group names.
They are only intended as comments.
;
_reflns_odcompleteness_completeness 99.95
_reflns_odcompleteness_iscentric 1
_reflns_odcompleteness_theta 66.97
_olex2_refinement_description
;
1. Fixed Uiso
 At 1.2 times of:
  All C(H) groups
 At 1.5 times of:
  All C(H,H,H) groups
2.a Ternary CH refined with riding coordinates:
 C1(H1), C6(H6)
2.b Idealised Me refined as rotating group:
 C2(H2A,H2B,H2C), C3(H3A,H3B,H3C), C5(H5A,H5B,H5C), C7(H7A,H7B,H7C), C8(H8A,
 H8B,H8C)
;
_olex2_submission_special_instructions 'No special instructions were received'

loop_
_space_group_symop_operation_xyz
'x, y, z'
'-x, y, -z+1/2'
'x+1/2, y+1/2, z'
'-x+1/2, y+1/2, -z+1/2'
'-x, -y, -z'
'x, -y, z-1/2'
'-x+1/2, -y+1/2, -z'
'x+1/2, -y+1/2, z-1/2'

loop_
_atom_site_label
_atom_site_type_symbol
_atom_site_fract_x
_atom_site_fract_y
_atom_site_fract_z
_atom_site_U_iso_or_equiv
_atom_site_adp_type
_atom_site_occupancy
_atom_site_site_symmetry_order
_atom_site_calc_flag
_atom_site_refinement_flags_posn
_atom_site_refinement_flags_adp
_atom_site_refinement_flags_occupancy
C1 C 0.5063(3) 0.24479(16) 0.5039(2) 0.0273(5) Uani 1 1 d . . .
H1 H 0.5825 0.2586 0.5569 0.033 Uiso 1 1 calc R . .
C2 C 0.4380(2) 0.1609(2) 0.54097(19) 0.0338(5) Uani 1 1 d . . .
H2A H 0.3613 0.1485 0.4911 0.051 Uiso 1 1 calc GR . .
H2B H 0.4238 0.1834 0.6031 0.051 Uiso 1 1 calc GR . .
H2C H 0.4850 0.0972 0.5525 0.051 Uiso 1 1 calc GR . .
C3 C 0.4341(2) 0.3446(2) 0.4837(2) 0.0337(6) Uani 1 1 d . . .
H3A H 0.4796 0.3978 0.4609 0.050 Uiso 1 1 calc GR . .
H3B H 0.4177 0.3677 0.5448 0.050 Uiso 1 1 calc GR . .
H3C H 0.3585 0.3324 0.4324 0.050 Uiso 1 1 calc GR . .
C4 C 0.6349(2) 0.16312(16) 0.41503(16) 0.0219(4) Uani 1 1 d . . .
C5 C 0.7133(2) 0.11002(19) 0.50502(16) 0.0268(5) Uani 1 1 d . . .
H5A H 0.7025 0.0352 0.4974 0.040 Uiso 1 1 calc GR . .
H5B H 0.6917 0.1327 0.5640 0.040 Uiso 1 1 calc GR . .
H5C H 0.7969 0.1275 0.5125 0.040 Uiso 1 1 calc GR . .
C6 C 0.74547(19) 0.09745(17) 0.30127(16) 0.0221(4) Uani 1 1 d . . .
H6 H 0.8090 0.0778 0.3630 0.027 Uiso 1 1 calc R . .
C7 C 0.8023(2) 0.15701(19) 0.23318(18) 0.0299(5) Uani 1 1 d . . .
H7A H 0.7401 0.1793 0.1739 0.045 Uiso 1 1 calc GR . .
H7B H 0.8594 0.1124 0.2136 0.045 Uiso 1 1 calc GR . .
H7C H 0.8441 0.2176 0.2683 0.045 Uiso 1 1 calc GR . .
C8 C 0.6838(2) -0.0004(2) 0.2509(2) 0.0340(5) Uani 1 1 d . . .
H8A H 0.6491 -0.0375 0.2966 0.051 Uiso 1 1 calc GR . .
H8B H 0.7424 -0.0446 0.2331 0.051 Uiso 1 1 calc GR . .
H8C H 0.6206 0.0183 0.1909 0.051 Uiso 1 1 calc GR . .
Cl1 Cl 0.5000 0.43088(6) 0.2500 0.03178(18) Uani 1 2 d S T P
In1 In 0.5000 0.24763(2) 0.2500 0.01957(9) Uani 1 2 d S T P
N1 N 0.53606(17) 0.21410(15) 0.41344(14) 0.0225(4) Uani 1 1 d . . .
N2 N 0.65927(17) 0.16462(14) 0.32788(13) 0.0219(4) Uani 1 1 d . . .

loop_
_atom_site_aniso_label
_atom_site_aniso_U_11
_atom_site_aniso_U_22
_atom_site_aniso_U_33
_atom_site_aniso_U_23
_atom_site_aniso_U_13
_atom_site_aniso_U_12
C1 0.0239(13) 0.0360(14) 0.0223(12) -0.0050(8) 0.0072(10) -0.0054(8)
C2 0.0306(13) 0.0460(14) 0.0261(12) 0.0016(10) 0.0102(10) -0.0055(11)
C3 0.0359(14) 0.0377(13) 0.0308(13) -0.0079(10) 0.0150(11) -0.0008(10)
C4 0.0194(10) 0.0226(10) 0.0215(10) -0.0037(8) 0.0023(9) -0.0061(8)
C5 0.0229(11) 0.0326(12) 0.0213(11) 0.0018(8) 0.0006(9) -0.0026(9)
C6 0.0178(10) 0.0260(10) 0.0200(10) -0.0012(8) 0.0014(8) 0.0030(8)
C7 0.0264(12) 0.0369(13) 0.0266(11) 0.0050(9) 0.0079(10) 0.0061(9)
C8 0.0294(13) 0.0325(12) 0.0390(14) -0.0110(10) 0.0079(11) -0.0017(10)
Cl1 0.0301(4) 0.0233(3) 0.0426(5) 0.000 0.0115(3) 0.000
In1 0.01670(13) 0.02226(13) 0.01814(13) 0.000 0.00247(9) 0.000
N1 0.0204(9) 0.0272(9) 0.0181(9) -0.0023(7) 0.0027(7) -0.0033(7)
N2 0.0189(9) 0.0260(9) 0.0180(9) 0.0004(7) 0.0012(7) 0.0029(7)

loop_
_atom_type_symbol
_atom_type_description
_atom_type_scat_dispersion_real
_atom_type_scat_dispersion_imag
_atom_type_scat_source
C C 0.0181 0.0091 'International Tables Vol C Tables 4.2.6.8 and 6.1.1.4'
H H 0.0000 0.0000 'International Tables Vol C Tables 4.2.6.8 and 6.1.1.4'
N N 0.0311 0.0180 'International Tables Vol C Tables 4.2.6.8 and 6.1.1.4'
Cl Cl 0.3639 0.7018 'International Tables Vol C Tables 4.2.6.8 and 6.1.1.4'
In In 0.0822 5.0449 'International Tables Vol C Tables 4.2.6.8 and 6.1.1.4'

loop_
_exptl_crystal_face_index_h
_exptl_crystal_face_index_k
_exptl_crystal_face_index_l
_exptl_crystal_face_perp_dist
_exptl_oxdiff_crystal_face_indexfrac_h
_exptl_oxdiff_crystal_face_indexfrac_k
_exptl_oxdiff_crystal_face_indexfrac_l
_exptl_oxdiff_crystal_face_x
_exptl_oxdiff_crystal_face_y
_exptl_oxdiff_crystal_face_z
6 0 4 0.1589 6.0000 0.0000 4.0000 0.0103 -0.2259 -1.0278
-6 0 -4 0.2233 -6.0000 -0.0000 -4.0000 -0.0103 0.2259 1.0278
1 8 -1 0.1291 1.0000 8.0000 -1.0000 0.0036 0.9278 -0.2549
-1 -8 1 0.0758 -1.0000 -8.0000 1.0000 -0.0036 -0.9278 0.2549
5 4 -6 0.0916 5.0000 4.0000 -6.0000 -0.7179 0.5397 -0.3022
-6 -4 6 0.0780 -6.0000 -4.0000 6.0000 0.7732 -0.5213 0.4267
-5 -4 7 0.0679 -5.0000 -4.0000 7.0000 0.8035 -0.5686 0.2320
6 1 -7 0.0788 6.0000 1.0000 -7.0000 -0.9130 0.2062 -0.2814
-7 -1 6 0.0895 -7.0000 -1.0000 6.0000 0.8827 -0.1589 0.4761
-5 -1 8 0.0876 -5.0000 -1.0000 8.0000 0.9432 -0.2534 0.0868
7 1 -6 0.1009 7.0000 1.0000 -6.0000 -0.8827 0.1589 -0.4761
-3 2 9 0.1379 -3.0000 2.0000 9.0000 0.9723 0.0249 -0.3076
-1 -3 -8 0.1818 -1.0000 -3.0000 -8.0000 -0.6835 -0.0948 0.7607
-5 6 4 0.0373 -5.0000 6.0000 4.0000 0.7273 0.6647 0.1919

loop_
_geom_angle_atom_site_label_1
_geom_angle_atom_site_label_2
_geom_angle_atom_site_label_3
_geom_angle
_geom_angle_site_symmetry_1
_geom_angle_site_symmetry_3
C2 C1 H1 108.3 . .
C3 C1 H1 108.3 . .
C3 C1 C2 110.5(2) . .
N1 C1 H1 108.3 . .
N1 C1 C2 112.42(19) . .
N1 C1 C3 109.0(2) . .
C1 C2 H2A 109.5 . .
C1 C2 H2B 109.5 . .
C1 C2 H2C 109.5 . .
H2A C2 H2B 109.5 . .
H2A C2 H2C 109.5 . .
H2B C2 H2C 109.5 . .
C1 C3 H3A 109.5 . .
C1 C3 H3B 109.5 . .
C1 C3 H3C 109.5 . .
H3A C3 H3B 109.5 . .
H3A C3 H3C 109.5 . .
H3B C3 H3C 109.5 . .
C5 C4 In1 176.54(16) . .
N1 C4 C5 124.1(2) . .
N1 C4 In1 58.74(11) . .
N1 C4 N2 113.1(2) . .
N2 C4 C5 122.8(2) . .
N2 C4 In1 54.43(11) . .
C4 C5 H5A 109.5 . .
C4 C5 H5B 109.5 . .
C4 C5 H5C 109.5 . .
H5A C5 H5B 109.5 . .
H5A C5 H5C 109.5 . .
H5B C5 H5C 109.5 . .
C7 C6 H6 109.0 . .
C7 C6 C8 111.22(19) . .
C8 C6 H6 109.0 . .
N2 C6 H6 109.0 . .
N2 C6 C7 108.52(18) . .
N2 C6 C8 110.20(18) . .
C6 C7 H7A 109.5 . .
C6 C7 H7B 109.5 . .
C6 C7 H7C 109.5 . .
H7A C7 H7B 109.5 . .
H7A C7 H7C 109.5 . .
H7B C7 H7C 109.5 . .
C6 C8 H8A 109.5 . .
C6 C8 H8B 109.5 . .
C6 C8 H8C 109.5 . .
H8A C8 H8B 109.5 . .
H8A C8 H8C 109.5 . .
H8B C8 H8C 109.5 . .
C4 In1 C4 130.97(9) . 2_655
Cl1 In1 C4 114.51(4) . 2_655
Cl1 In1 C4 114.51(4) . .
N1 In1 C4 134.83(7) 2_655 .
N1 In1 C4 134.83(7) . 2_655
N1 In1 C4 30.15(7) . .
N1 In1 C4 30.15(7) 2_655 2_655
N1 In1 Cl1 101.10(5) . .
N1 In1 Cl1 101.10(5) 2_655 .
N1 In1 N1 157.80(10) 2_655 .
N2 In1 C4 116.73(7) . 2_655
N2 In1 C4 30.27(7) 2_655 2_655
N2 In1 C4 30.27(7) . .
N2 In1 C4 116.73(7) 2_655 .
N2 In1 Cl1 119.92(5) . .
N2 In1 Cl1 119.92(5) 2_655 .
N2 In1 N1 107.59(7) 2_655 .
N2 In1 N1 60.38(7) . .
N2 In1 N1 60.38(7) 2_655 2_655
N2 In1 N1 107.58(7) . 2_655
N2 In1 N2 120.15(10) . 2_655
C1 N1 In1 144.07(16) . .
C4 N1 C1 122.9(2) . .
C4 N1 In1 91.11(13) . .
C4 N2 C6 124.88(18) . .
C4 N2 In1 95.30(14) . .
C6 N2 In1 136.57(14) . .

loop_
_geom_bond_atom_site_label_1
_geom_bond_atom_site_label_2
_geom_bond_distance
_geom_bond_site_symmetry_2
C1 H1 1.0000 .
C1 C2 1.528(3) .
C1 C3 1.527(3) .
C1 N1 1.468(3) .
C2 H2A 0.9800 .
C2 H2B 0.9800 .
C2 H2C 0.9800 .
C3 H3A 0.9800 .
C3 H3B 0.9800 .
C3 H3C 0.9800 .
C4 C5 1.500(3) .
C4 In1 2.641(2) .
C4 N1 1.327(3) .
C4 N2 1.337(3) .
C5 H5A 0.9800 .
C5 H5B 0.9800 .
C5 H5C 0.9800 .
C6 H6 1.0000 .
C6 C7 1.525(3) .
C6 C8 1.529(3) .
C6 N2 1.461(3) .
C7 H7A 0.9800 .
C7 H7B 0.9800 .
C7 H7C 0.9800 .
C8 H8A 0.9800 .
C8 H8B 0.9800 .
C8 H8C 0.9800 .
Cl1 In1 2.3761(8) .
In1 C4 2.641(2) 2_655
In1 N1 2.2582(18) .
In1 N1 2.2582(18) 2_655
In1 N2 2.1577(18) 2_655
In1 N2 2.1577(18) .

loop_
_geom_torsion_atom_site_label_1
_geom_torsion_atom_site_label_2
_geom_torsion_atom_site_label_3
_geom_torsion_atom_site_label_4
_geom_torsion
C2 C1 N1 C4 -87.9(3)
C2 C1 N1 In1 113.2(3)
C3 C1 N1 C4 149.2(2)
C3 C1 N1 In1 -9.7(4)
C5 C4 N1 C1 14.5(3)
C5 C4 N1 In1 -177.70(19)
C5 C4 N2 C6 15.0(3)
C5 C4 N2 In1 177.53(18)
C7 C6 N2 C4 -146.6(2)
C7 C6 N2 In1 59.2(3)
C8 C6 N2 C4 91.4(3)
C8 C6 N2 In1 -62.8(3)
In1 C4 N1 C1 -167.8(2)
In1 C4 N2 C6 -162.5(2)
N1 C4 N2 C6 -165.74(19)
N1 C4 N2 In1 -3.25(19)
N2 C4 N1 C1 -164.71(19)
N2 C4 N1 In1 3.09(18)
